data_4126669
loop_
_publ_author_name
'Liffert, Raphael'
'Linden, Anthony'
'Gademann, Karl'

_publ_section_title
;
 Total Synthesis of the Sesquiterpenoid Periconianone A Based on a
 Postulated Biogenesis.
;
_journal_name_full 'Journal of the American Chemical Society'
_journal_paper_doi 10.1021/jacs.7b10053
_journal_year 2017
_chemical_absolute_configuration ad
_chemical_formula_moiety 'C22 H38 O3 Si'
_chemical_formula_sum 'C22 H38 O3 Si'
_chemical_formula_weight 378.61
_chemical_melting_point 437.5
_chemical_name_systematic
;
(3R,4aR,5R,6R)-3-((S)-but-3-en-2-yl)-6-((tert-butyldimethylsilyl)oxy)-
3-hydroxy-4a,5-dimethyl-4,4a,5,6,7,8-hexahydronaphthalen-2(3H)-one
;
_space_group_crystal_system monoclinic
_space_group_IT_number 5
_space_group_name_Hall 'C 2y'
_space_group_name_H-M_alt 'C 1 2 1'
_symmetry_space_group_name_Hall 'C 2y'
_symmetry_space_group_name_H-M 'C 1 2 1'
_atom_sites_solution_hydrogens mixed
_audit_creation_method SHELXL-2016/6
_cell_angle_alpha 90
_cell_angle_beta 94.652(2)
_cell_angle_gamma 90
_cell_formula_units_Z 4
_cell_length_a 26.0154(6)
_cell_length_b 7.2638(2)
_cell_length_c 12.3046(3)
_cell_measurement_reflns_used 6505
_cell_measurement_temperature 160(2)
_cell_measurement_theta_max 73.0240
_cell_measurement_theta_min 3.3920
_cell_volume 2317.55(10)
_computing_cell_refinement 'CrysAlisPro, Version 1.171.39.12b (Rigaku Oxford Diffraction, 2016)'
_computing_data_collection 'CrysAlisPro, Version 1.171.39.12b (Rigaku Oxford Diffraction, 2016)'
_computing_data_reduction 'CrysAlisPro, Version 1.171.39.12b (Rigaku Oxford Diffraction, 2016)'
_computing_molecular_graphics 'ORTEPII (Johnson, 1976)'
_computing_publication_material 'SHELXL-2016 and PLATON (Spek, 2015)'
_computing_structure_refinement 'SHELXL-2016 (Sheldrick, 2015b)'
_computing_structure_solution 'SHELXT-2014 (Sheldrick, 2015a)'
_diffrn_ambient_temperature 160(2)
_diffrn_detector 'Atlas CCD camera on \k goniostat'
_diffrn_detector_area_resol_mean 10.3801
_diffrn_measured_fraction_theta_full 1.000
_diffrn_measured_fraction_theta_max 0.990
_diffrn_measurement_device_type 'Oxford Diffraction SuperNova, dual radiation diffractometer'
_diffrn_measurement_method '\w scans'
_diffrn_radiation_monochromator mirror
_diffrn_radiation_source 'SuperNova (Cu) X-ray Source'
_diffrn_radiation_type 'Cu K\a'
_diffrn_radiation_wavelength 1.54184
_diffrn_reflns_av_R_equivalents 0.0337
_diffrn_reflns_av_unetI/netI 0.0358
_diffrn_reflns_Laue_measured_fraction_full 1.000
_diffrn_reflns_Laue_measured_fraction_max 0.990
_diffrn_reflns_limit_h_max 32
_diffrn_reflns_limit_h_min -31
_diffrn_reflns_limit_k_max 8
_diffrn_reflns_limit_k_min -8
_diffrn_reflns_limit_l_max 14
_diffrn_reflns_limit_l_min -15
_diffrn_reflns_number 11650
_diffrn_reflns_point_group_measured_fraction_full 0.993
_diffrn_reflns_point_group_measured_fraction_max 0.971
_diffrn_reflns_theta_full 67.684
_diffrn_reflns_theta_max 72.999
_diffrn_reflns_theta_min 3.409
_exptl_absorpt_coefficient_mu 1.016
_exptl_absorpt_correction_T_max 1.00000
_exptl_absorpt_correction_T_min 0.71882
_exptl_absorpt_correction_type multi-scan
_exptl_absorpt_process_details
;
Empirical absorption correction using spherical harmonics,
implemented in the SCALE3 ABSPACK scaling algorithm.
CrysAlisPro, Version 1.171.39.12b (Rigaku Oxford Diffraction, 2016).
;
_exptl_crystal_colour colourless
_exptl_crystal_density_diffrn 1.085
_exptl_crystal_description needle
_exptl_crystal_F_000 832
_exptl_crystal_size_max 0.28
_exptl_crystal_size_mid 0.07
_exptl_crystal_size_min 0.02
_refine_diff_density_max 0.183
_refine_diff_density_min -0.187
_refine_diff_density_rms 0.035
_refine_ls_abs_structure_details
;
 Flack x determined using 1628 quotients [(I+)-(I-)]/[(I+)+(I-)]
 (Parsons, Flack and Wagner, Acta Cryst. B69 (2013) 249-259).
;
_refine_ls_abs_structure_Flack 0.008(19)
_refine_ls_extinction_method none
_refine_ls_goodness_of_fit_ref 1.069
_refine_ls_hydrogen_treatment mixed
_refine_ls_matrix_type full
_refine_ls_number_parameters 287
_refine_ls_number_reflns 4487
_refine_ls_number_restraints 50
_refine_ls_restrained_S_all 1.073
_refine_ls_R_factor_all 0.0537
_refine_ls_R_factor_gt 0.0398
_refine_ls_shift/su_max 0.000
_refine_ls_shift/su_mean 0.000
_refine_ls_structure_factor_coef Fsqd
_refine_ls_weighting_details 'w=1/[\s^2^(Fo^2^)+(0.0691P)^2^+0.1513P] where P=(Fo^2^+2Fc^2^)/3'
_refine_ls_weighting_scheme calc
_refine_ls_wR_factor_gt 0.1056
_refine_ls_wR_factor_ref 0.1105
_reflns_Friedel_coverage 0.809
_reflns_Friedel_fraction_full 0.984
_reflns_Friedel_fraction_max 0.948
_reflns_number_gt 4050
_reflns_number_total 4492
_reflns_threshold_expression 'I > 2\s(I)'
_cod_data_source_file ja7b10053_si_003.cif
_cod_data_source_block 10
_cod_depositor_comments
;
The following automatic conversions were performed:

'_atom_sites_solution_hydrogens' value 'geom & difmap' was changed to
'mixed'.

Automatic conversion script
Id: cif_fix_values 4973 2017-02-22 13:04:09Z antanas 
;
_cod_database_code 4126669
_shelx_shelxl_version_number 2016/6
_shelx_space_group_comment
;
The symmetry employed for this shelxl refinement is uniquely defined
by the following loop, which should always be used as a source of
symmetry information in preference to the above space-group names.
They are only intended as comments.
;
_oxdiff_exptl_absorpt_empirical_full_min 0.568
_oxdiff_exptl_absorpt_empirical_full_max 1.564
_oxdiff_exptl_absorpt_empirical_details
;
Empirical correction (ABSPACK) includes:
- Absorption correction using spherical harmonics
- Frame scaling
;

loop_
_space_group_symop_operation_xyz
'x, y, z'
'-x, y, -z'
'x+1/2, y+1/2, z'
'-x+1/2, y+1/2, -z'

loop_
_atom_site_label
_atom_site_type_symbol
_atom_site_fract_x
_atom_site_fract_y
_atom_site_fract_z
_atom_site_U_iso_or_equiv
_atom_site_adp_type
_atom_site_occupancy
_atom_site_site_symmetry_order
_atom_site_calc_flag
_atom_site_refinement_flags_posn
_atom_site_refinement_flags_adp
_atom_site_refinement_flags_occupancy
_atom_site_disorder_assembly
_atom_site_disorder_group
Si1 Si 0.39657(3) 0.22330(15) 0.68670(6) 0.0428(2) Uani 1 1 d D . . . .
O1 O 0.39558(8) 0.2674(3) 0.55514(15) 0.0460(5) Uani 1 1 d . . . . .
O2 O 0.27204(9) 0.5533(3) 0.00003(16) 0.0522(6) Uani 1 1 d . . . . .
O3 O 0.27449(8) 0.8478(3) 0.17066(15) 0.0391(4) Uani 1 1 d . . . . .
H3 H 0.2583(17) 0.893(6) 0.106(4) 0.070(12) Uiso 1 1 d . . . . .
C1 C 0.35227(11) 0.3323(4) 0.4871(2) 0.0375(6) Uani 1 1 d . . . . .
H1 H 0.325979 0.383312 0.533860 0.045 Uiso 1 1 calc R U . . .
C2 C 0.36953(11) 0.4833(4) 0.4124(2) 0.0383(6) Uani 1 1 d . . . . .
H2 H 0.394893 0.425516 0.365900 0.046 Uiso 1 1 calc R U . . .
C3 C 0.32446(10) 0.5587(3) 0.33266(19) 0.0310(5) Uani 1 1 d . . . . .
C4 C 0.34810(10) 0.6851(3) 0.25034(19) 0.0327(5) Uani 1 1 d . . . . .
H4A H 0.357190 0.803045 0.287383 0.039 Uiso 1 1 calc R U . . .
H4B H 0.380686 0.628217 0.230799 0.039 Uiso 1 1 calc R U . . .
C5 C 0.31544(10) 0.7288(4) 0.14460(18) 0.0340(5) Uani 1 1 d . . . . .
C6 C 0.28912(11) 0.5547(4) 0.0967(2) 0.0372(6) Uani 1 1 d . . . . .
C7 C 0.28164(11) 0.3993(4) 0.1677(2) 0.0369(6) Uani 1 1 d . . . . .
H7 H 0.265147 0.292541 0.136856 0.044 Uiso 1 1 calc R U . . .
C8 C 0.29684(10) 0.3982(4) 0.2749(2) 0.0327(5) Uani 1 1 d . . . . .
C9 C 0.28318(11) 0.2377(4) 0.3439(2) 0.0421(6) Uani 1 1 d . . . . .
H91 H 0.271166 0.134397 0.295940 0.051 Uiso 1 1 calc R U . . .
H92 H 0.254472 0.273349 0.387719 0.051 Uiso 1 1 calc R U . . .
C10 C 0.32875(13) 0.1738(4) 0.4202(2) 0.0432(7) Uani 1 1 d . . . . .
H101 H 0.317085 0.077668 0.469667 0.052 Uiso 1 1 calc R U . . .
H102 H 0.355243 0.118770 0.376745 0.052 Uiso 1 1 calc R U . . .
C11 C 0.36373(18) 0.4101(6) 0.7582(3) 0.0651(10) Uani 1 1 d . . . . .
H111 H 0.381615 0.527001 0.748462 0.098 Uiso 1 1 calc R U . . .
H112 H 0.364404 0.381262 0.836054 0.098 Uiso 1 1 calc R U . . .
H113 H 0.327876 0.420482 0.727545 0.098 Uiso 1 1 calc R U . . .
C12 C 0.36180(18) 0.0046(6) 0.7123(3) 0.0690(11) Uani 1 1 d . . . . .
H121 H 0.325816 0.014880 0.682529 0.104 Uiso 1 1 calc R U . . .
H122 H 0.362960 -0.018180 0.790916 0.104 Uiso 1 1 calc R U . . .
H123 H 0.378392 -0.097741 0.676721 0.104 Uiso 1 1 calc R U . . .
C13A C 0.4671(2) 0.2322(19) 0.7363(9) 0.058(3) Uani 0.503(14) 1 d D U P A 1
C14A C 0.4978(4) 0.099(2) 0.6714(9) 0.079(3) Uani 0.503(14) 1 d D U P A 1
H141 H 0.533920 0.098925 0.700794 0.118 Uiso 0.503(14) 1 calc R U P A 1
H142 H 0.495582 0.136790 0.594777 0.118 Uiso 0.503(14) 1 calc R U P A 1
H143 H 0.483500 -0.025491 0.676907 0.118 Uiso 0.503(14) 1 calc R U P A 1
C15A C 0.4711(9) 0.173(2) 0.8570(9) 0.073(3) Uani 0.503(14) 1 d D U P A 1
H151 H 0.458767 0.046043 0.862545 0.109 Uiso 0.503(14) 1 calc R U P A 1
H152 H 0.449984 0.254794 0.898279 0.109 Uiso 0.503(14) 1 calc R U P A 1
H153 H 0.507160 0.180081 0.886798 0.109 Uiso 0.503(14) 1 calc R U P A 1
C16A C 0.4902(6) 0.4263(18) 0.7291(11) 0.091(5) Uani 0.503(14) 1 d D U P A 1
H161 H 0.527317 0.421655 0.750260 0.136 Uiso 0.503(14) 1 calc R U P A 1
H162 H 0.473522 0.509175 0.778388 0.136 Uiso 0.503(14) 1 calc R U P A 1
H163 H 0.484453 0.471920 0.654162 0.136 Uiso 0.503(14) 1 calc R U P A 1
C13B C 0.4661(2) 0.1693(19) 0.7302(10) 0.061(3) Uani 0.497(14) 1 d D U P A 2
C14B C 0.4834(4) -0.0055(19) 0.6759(10) 0.078(3) Uani 0.497(14) 1 d D U P A 2
H144 H 0.484106 0.015671 0.597354 0.117 Uiso 0.497(14) 1 calc R U P A 2
H145 H 0.459148 -0.105247 0.688228 0.117 Uiso 0.497(14) 1 calc R U P A 2
H146 H 0.517915 -0.039549 0.706963 0.117 Uiso 0.497(14) 1 calc R U P A 2
C15B C 0.4749(10) 0.149(2) 0.8550(10) 0.073(3) Uani 0.497(14) 1 d D U P A 2
H154 H 0.511437 0.122428 0.875089 0.110 Uiso 0.497(14) 1 calc R U P A 2
H155 H 0.453809 0.047178 0.879151 0.110 Uiso 0.497(14) 1 calc R U P A 2
H156 H 0.465218 0.263160 0.890114 0.110 Uiso 0.497(14) 1 calc R U P A 2
C16B C 0.4976(7) 0.334(2) 0.6946(12) 0.100(5) Uani 0.497(14) 1 d D U P A 2
H164 H 0.483618 0.447592 0.722867 0.150 Uiso 0.497(14) 1 calc R U P A 2
H165 H 0.495755 0.338843 0.614767 0.150 Uiso 0.497(14) 1 calc R U P A 2
H166 H 0.533659 0.319379 0.723264 0.150 Uiso 0.497(14) 1 calc R U P A 2
C17 C 0.39863(17) 0.6358(6) 0.4779(3) 0.0695(12) Uani 1 1 d . . . . .
H171 H 0.375830 0.691577 0.528357 0.104 Uiso 1 1 calc R U . . .
H172 H 0.409774 0.730089 0.427961 0.104 Uiso 1 1 calc R U . . .
H173 H 0.428874 0.583176 0.519406 0.104 Uiso 1 1 calc R U . . .
C18 C 0.28460(12) 0.6640(4) 0.3954(2) 0.0421(6) Uani 1 1 d . . . . .
H181 H 0.269264 0.579886 0.445996 0.063 Uiso 1 1 calc R U . . .
H182 H 0.257477 0.713395 0.343542 0.063 Uiso 1 1 calc R U . . .
H183 H 0.301751 0.765435 0.436381 0.063 Uiso 1 1 calc R U . . .
C19 C 0.34769(12) 0.8200(4) 0.0594(2) 0.0433(6) Uani 1 1 d . . . . .
H19 H 0.323084 0.850770 -0.004665 0.052 Uiso 1 1 calc R U . . .
C20 C 0.38571(15) 0.6874(6) 0.0194(3) 0.0623(9) Uani 1 1 d . . . . .
H20 H 0.371546 0.579548 -0.014982 0.075 Uiso 1 1 calc R U . . .
C21 C 0.43490(18) 0.7002(8) 0.0254(4) 0.0851(13) Uani 1 1 d . . . . .
H211 H 0.451476 0.804656 0.058848 0.102 Uiso 1 1 calc R U . . .
H212 H 0.454857 0.605187 -0.003550 0.102 Uiso 1 1 calc R U . . .
C22 C 0.37162(13) 1.0008(5) 0.0996(3) 0.0515(7) Uani 1 1 d . . . . .
H221 H 0.344973 1.079310 0.127295 0.077 Uiso 1 1 calc R U . . .
H222 H 0.386759 1.063319 0.039210 0.077 Uiso 1 1 calc R U . . .
H223 H 0.398583 0.976499 0.158147 0.077 Uiso 1 1 calc R U . . .

loop_
_atom_site_aniso_label
_atom_site_aniso_U_11
_atom_site_aniso_U_22
_atom_site_aniso_U_33
_atom_site_aniso_U_23
_atom_site_aniso_U_13
_atom_site_aniso_U_12
Si1 0.0497(4) 0.0490(4) 0.0283(3) 0.0026(3) -0.0049(3) 0.0041(4)
O1 0.0500(11) 0.0565(14) 0.0300(9) 0.0044(8) -0.0057(8) 0.0122(9)
O2 0.0729(14) 0.0497(12) 0.0302(10) 0.0011(9) -0.0182(9) -0.0125(11)
O3 0.0458(10) 0.0378(10) 0.0324(9) 0.0008(8) -0.0046(8) 0.0070(8)
C1 0.0465(14) 0.0380(13) 0.0265(12) -0.0006(10) -0.0065(11) 0.0078(11)
C2 0.0438(14) 0.0402(13) 0.0293(12) -0.0009(11) -0.0069(11) 0.0000(11)
C3 0.0394(12) 0.0293(11) 0.0233(11) -0.0038(9) -0.0027(9) 0.0020(10)
C4 0.0380(12) 0.0313(12) 0.0276(11) -0.0036(9) -0.0039(9) -0.0007(10)
C5 0.0420(12) 0.0325(12) 0.0265(11) -0.0025(11) -0.0035(9) -0.0006(12)
C6 0.0442(13) 0.0387(13) 0.0272(12) -0.0036(11) -0.0066(10) -0.0008(11)
C7 0.0446(14) 0.0331(12) 0.0315(13) -0.0057(10) -0.0072(11) -0.0024(11)
C8 0.0375(13) 0.0304(12) 0.0294(12) -0.0025(10) -0.0014(10) 0.0010(10)
C9 0.0585(16) 0.0343(13) 0.0318(12) -0.0009(12) -0.0069(11) -0.0085(13)
C10 0.0655(18) 0.0307(13) 0.0324(13) 0.0016(10) -0.0027(12) 0.0035(12)
C11 0.087(3) 0.066(2) 0.0421(17) -0.0140(17) 0.0013(17) 0.009(2)
C12 0.094(3) 0.061(2) 0.050(2) 0.0092(17) -0.0061(19) -0.007(2)
C13A 0.045(3) 0.099(8) 0.030(3) 0.018(5) -0.002(3) 0.007(4)
C14A 0.065(5) 0.113(7) 0.057(4) 0.006(5) -0.003(4) 0.022(4)
C15A 0.058(4) 0.119(6) 0.039(4) 0.024(4) -0.017(3) 0.012(4)
C16A 0.062(5) 0.144(12) 0.062(7) 0.022(6) -0.017(5) -0.043(8)
C13B 0.050(3) 0.096(7) 0.036(3) 0.019(4) -0.005(3) 0.003(3)
C14B 0.058(5) 0.111(8) 0.063(4) 0.001(6) -0.005(4) 0.025(5)
C15B 0.060(5) 0.120(6) 0.039(4) 0.019(4) -0.009(4) 0.010(5)
C16B 0.071(6) 0.155(12) 0.070(8) 0.036(7) -0.015(6) -0.040(9)
C17 0.091(3) 0.0572(19) 0.0527(19) 0.0108(16) -0.0391(19) -0.024(2)
C18 0.0576(16) 0.0345(13) 0.0348(13) -0.0049(11) 0.0074(12) 0.0082(12)
C19 0.0495(15) 0.0496(15) 0.0303(13) 0.0023(12) -0.0001(12) -0.0078(13)
C20 0.075(2) 0.065(2) 0.0497(18) -0.0159(16) 0.0229(16) -0.0106(18)
C21 0.077(3) 0.082(3) 0.101(3) -0.018(3) 0.028(2) 0.001(3)
C22 0.0563(18) 0.0483(17) 0.0498(17) 0.0047(14) 0.0040(14) -0.0091(14)

loop_
_atom_type_symbol
_atom_type_description
_atom_type_scat_dispersion_real
_atom_type_scat_dispersion_imag
_atom_type_scat_source
C C 0.0181 0.0091 'International Tables Vol C Tables 4.2.6.8 and 6.1.1.4'
H H 0.0000 0.0000 'International Tables Vol C Tables 4.2.6.8 and 6.1.1.4'
O O 0.0492 0.0322 'International Tables Vol C Tables 4.2.6.8 and 6.1.1.4'
Si Si 0.2541 0.3302 'International Tables Vol C Tables 4.2.6.8 and 6.1.1.4'

loop_
_geom_angle_atom_site_label_1
_geom_angle_atom_site_label_2
_geom_angle_atom_site_label_3
_geom_angle
O1 Si1 C11 110.53(15)
O1 Si1 C12 111.20(15)
C11 Si1 C12 107.1(2)
O1 Si1 C13B 104.9(4)
C11 Si1 C13B 118.9(4)
C12 Si1 C13B 104.0(5)
O1 Si1 C13A 104.4(4)
C11 Si1 C13A 107.1(4)
C12 Si1 C13A 116.5(4)
C1 O1 Si1 126.06(19)
C5 O3 H3 108(3)
O1 C1 C10 109.4(2)
O1 C1 C2 109.5(2)
C10 C1 C2 110.2(2)
O1 C1 H1 109.2
C10 C1 H1 109.2
C2 C1 H1 109.2
C1 C2 C17 111.1(2)
C1 C2 C3 112.8(2)
C17 C2 C3 112.9(3)
C1 C2 H2 106.5
C17 C2 H2 106.5
C3 C2 H2 106.5
C8 C3 C4 110.55(19)
C8 C3 C18 107.6(2)
C4 C3 C18 110.8(2)
C8 C3 C2 109.1(2)
C4 C3 C2 107.7(2)
C18 C3 C2 111.1(2)
C5 C4 C3 117.5(2)
C5 C4 H4A 107.9
C3 C4 H4A 107.9
C5 C4 H4B 107.9
C3 C4 H4B 107.9
H4A C4 H4B 107.2
O3 C5 C4 107.93(19)
O3 C5 C6 105.5(2)
C4 C5 C6 110.9(2)
O3 C5 C19 110.4(2)
C4 C5 C19 111.8(2)
C6 C5 C19 110.1(2)
O2 C6 C7 121.2(2)
O2 C6 C5 119.5(2)
C7 C6 C5 119.2(2)
C8 C7 C6 123.5(2)
C8 C7 H7 118.3
C6 C7 H7 118.3
C7 C8 C9 119.7(2)
C7 C8 C3 123.1(2)
C9 C8 C3 117.1(2)
C8 C9 C10 112.2(2)
C8 C9 H91 109.2
C10 C9 H91 109.2
C8 C9 H92 109.2
C10 C9 H92 109.2
H91 C9 H92 107.9
C1 C10 C9 111.3(2)
C1 C10 H101 109.4
C9 C10 H101 109.4
C1 C10 H102 109.4
C9 C10 H102 109.4
H101 C10 H102 108.0
Si1 C11 H111 109.5
Si1 C11 H112 109.5
H111 C11 H112 109.5
Si1 C11 H113 109.5
H111 C11 H113 109.5
H112 C11 H113 109.5
Si1 C12 H121 109.5
Si1 C12 H122 109.5
H121 C12 H122 109.5
Si1 C12 H123 109.5
H121 C12 H123 109.5
H122 C12 H123 109.5
C14A C13A C16A 109.3(5)
C14A C13A C15A 109.3(6)
C16A C13A C15A 108.4(6)
C14A C13A Si1 110.2(7)
C16A C13A Si1 112.7(8)
C15A C13A Si1 106.8(12)
C13A C14A H141 109.5
C13A C14A H142 109.5
H141 C14A H142 109.5
C13A C14A H143 109.5
H141 C14A H143 109.5
H142 C14A H143 109.5
C13A C15A H151 109.5
C13A C15A H152 109.5
H151 C15A H152 109.5
C13A C15A H153 109.5
H151 C15A H153 109.5
H152 C15A H153 109.5
C13A C16A H161 109.5
C13A C16A H162 109.5
H161 C16A H162 109.5
C13A C16A H163 109.5
H161 C16A H163 109.5
H162 C16A H163 109.5
C14B C13B C16B 109.9(5)
C14B C13B C15B 109.4(6)
C16B C13B C15B 108.7(6)
C14B C13B Si1 111.0(7)
C16B C13B Si1 106.3(10)
C15B C13B Si1 111.4(13)
C13B C14B H144 109.5
C13B C14B H145 109.5
H144 C14B H145 109.5
C13B C14B H146 109.5
H144 C14B H146 109.5
H145 C14B H146 109.5
C13B C15B H154 109.5
C13B C15B H155 109.5
H154 C15B H155 109.5
C13B C15B H156 109.5
H154 C15B H156 109.5
H155 C15B H156 109.5
C13B C16B H164 109.5
C13B C16B H165 109.5
H164 C16B H165 109.5
C13B C16B H166 109.5
H164 C16B H166 109.5
H165 C16B H166 109.5
C2 C17 H171 109.5
C2 C17 H172 109.5
H171 C17 H172 109.5
C2 C17 H173 109.5
H171 C17 H173 109.5
H172 C17 H173 109.5
C3 C18 H181 109.5
C3 C18 H182 109.5
H181 C18 H182 109.5
C3 C18 H183 109.5
H181 C18 H183 109.5
H182 C18 H183 109.5
C20 C19 C22 113.6(3)
C20 C19 C5 111.0(3)
C22 C19 C5 112.4(2)
C20 C19 H19 106.4
C22 C19 H19 106.4
C5 C19 H19 106.4
C21 C20 C19 128.3(4)
C21 C20 H20 115.8
C19 C20 H20 115.8
C20 C21 H211 120.0
C20 C21 H212 120.0
H211 C21 H212 120.0
C19 C22 H221 109.5
C19 C22 H222 109.5
H221 C22 H222 109.5
C19 C22 H223 109.5
H221 C22 H223 109.5
H222 C22 H223 109.5

loop_
_geom_bond_atom_site_label_1
_geom_bond_atom_site_label_2
_geom_bond_distance
Si1 O1 1.648(2)
Si1 C11 1.862(4)
Si1 C12 1.867(4)
Si1 C13B 1.886(5)
Si1 C13A 1.888(5)
O1 C1 1.428(3)
O2 C6 1.235(3)
O3 C5 1.428(3)
O3 H3 0.93(5)
C1 C10 1.516(4)
C1 C2 1.522(4)
C1 H1 1.0000
C2 C17 1.533(4)
C2 C3 1.565(3)
C2 H2 1.0000
C3 C8 1.516(3)
C3 C4 1.532(3)
C3 C18 1.545(4)
C4 C5 1.528(3)
C4 H4A 0.9900
C4 H4B 0.9900
C5 C6 1.533(4)
C5 C19 1.544(4)
C6 C7 1.450(4)
C7 C8 1.346(3)
C7 H7 0.9500
C8 C9 1.502(4)
C9 C10 1.523(4)
C9 H91 0.9900
C9 H92 0.9900
C10 H101 0.9900
C10 H102 0.9900
C11 H111 0.9800
C11 H112 0.9800
C11 H113 0.9800
C12 H121 0.9800
C12 H122 0.9800
C12 H123 0.9800
C13A C14A 1.521(10)
C13A C16A 1.538(10)
C13A C15A 1.541(6)
C14A H141 0.9800
C14A H142 0.9800
C14A H143 0.9800
C15A H151 0.9800
C15A H152 0.9800
C15A H153 0.9800
C16A H161 0.9800
C16A H162 0.9800
C16A H163 0.9800
C13B C14B 1.520(10)
C13B C16B 1.532(11)
C13B C15B 1.541(6)
C14B H144 0.9800
C14B H145 0.9800
C14B H146 0.9800
C15B H154 0.9800
C15B H155 0.9800
C15B H156 0.9800
C16B H164 0.9800
C16B H165 0.9800
C16B H166 0.9800
C17 H171 0.9800
C17 H172 0.9800
C17 H173 0.9800
C18 H181 0.9800
C18 H182 0.9800
C18 H183 0.9800
C19 C20 1.493(5)
C19 C22 1.519(4)
C19 H19 1.0000
C20 C21 1.279(6)
C20 H20 0.9500
C21 H211 0.9500
C21 H212 0.9500
C22 H221 0.9800
C22 H222 0.9800
C22 H223 0.9800

loop_
_geom_hbond_atom_site_label_D
_geom_hbond_atom_site_label_H
_geom_hbond_atom_site_label_A
_geom_hbond_distance_DH
_geom_hbond_distance_HA
_geom_hbond_distance_DA
_geom_hbond_angle_DHA
_geom_hbond_site_symmetry_A
_geom_hbond_publ_flag
O3 H3 O2 0.93(5) 1.88(5) 2.774(3) 162(4) 4 yes

loop_
_geom_torsion_atom_site_label_1
_geom_torsion_atom_site_label_2
_geom_torsion_atom_site_label_3
_geom_torsion_atom_site_label_4
_geom_torsion
C11 Si1 O1 C1 -44.4(3)
C12 Si1 O1 C1 74.3(3)
C13B Si1 O1 C1 -173.8(5)
C13A Si1 O1 C1 -159.3(5)
Si1 O1 C1 C10 -102.4(3)
Si1 O1 C1 C2 136.7(2)
O1 C1 C2 C17 -53.5(3)
C10 C1 C2 C17 -173.9(3)
O1 C1 C2 C3 178.5(2)
C10 C1 C2 C3 58.1(3)
C1 C2 C3 C8 -50.9(3)
C17 C2 C3 C8 -177.9(3)
C1 C2 C3 C4 -170.9(2)
C17 C2 C3 C4 62.1(3)
C1 C2 C3 C18 67.6(3)
C17 C2 C3 C18 -59.4(4)
C8 C3 C4 C5 42.6(3)
C18 C3 C4 C5 -76.7(3)
C2 C3 C4 C5 161.7(2)
C3 C4 C5 O3 71.0(3)
C3 C4 C5 C6 -44.1(3)
C3 C4 C5 C19 -167.4(2)
O3 C5 C6 O2 81.3(3)
C4 C5 C6 O2 -162.1(3)
C19 C5 C6 O2 -37.9(4)
O3 C5 C6 C7 -94.5(3)
C4 C5 C6 C7 22.1(3)
C19 C5 C6 C7 146.3(3)
O2 C6 C7 C8 -176.0(3)
C5 C6 C7 C8 -0.3(4)
C6 C7 C8 C9 174.5(3)
C6 C7 C8 C3 -1.3(4)
C4 C3 C8 C7 -19.2(4)
C18 C3 C8 C7 102.0(3)
C2 C3 C8 C7 -137.4(3)
C4 C3 C8 C9 165.0(2)
C18 C3 C8 C9 -73.8(3)
C2 C3 C8 C9 46.8(3)
C7 C8 C9 C10 135.2(3)
C3 C8 C9 C10 -48.9(3)
O1 C1 C10 C9 -178.5(2)
C2 C1 C10 C9 -58.0(3)
C8 C9 C10 C1 52.7(3)
O1 Si1 C13A C14A -55.9(7)
C11 Si1 C13A C14A -173.1(6)
C12 Si1 C13A C14A 67.1(7)
O1 Si1 C13A C16A 66.6(7)
C11 Si1 C13A C16A -50.7(8)
C12 Si1 C13A C16A -170.4(6)
O1 Si1 C13A C15A -174.5(6)
C11 Si1 C13A C15A 68.3(7)
C12 Si1 C13A C15A -51.5(7)
O1 Si1 C13B C14B -65.0(8)
C11 Si1 C13B C14B 170.8(7)
C12 Si1 C13B C14B 51.9(8)
O1 Si1 C13B C16B 54.5(7)
C11 Si1 C13B C16B -69.7(7)
C12 Si1 C13B C16B 171.4(6)
O1 Si1 C13B C15B 172.8(7)
C11 Si1 C13B C15B 48.6(9)
C12 Si1 C13B C15B -70.3(8)
O3 C5 C19 C20 -171.7(2)
C4 C5 C19 C20 68.1(3)
C6 C5 C19 C20 -55.6(3)
O3 C5 C19 C22 59.8(3)
C4 C5 C19 C22 -60.4(3)
C6 C5 C19 C22 175.9(2)
C22 C19 C20 C21 7.8(6)
C5 C19 C20 C21 -120.0(5)
